data_7237938
loop_
_publ_author_name
'Tu, Jin'
'Fan, Yunhao'
'Wang, Jiaqiang'
'Li, Xiaoyu'
'Liu, Fan'
'Han, Mengmeng'
'Wang, Can'
'Li, Qianqian'
'Li, Zhen'

_publ_section_title
;
 Halogen-substituted triphenylamine derivatives with intense
 mechanoluminescence properties
;
_journal_issue 39
_journal_name_full 'Journal of Materials Chemistry C'
_journal_page_first 12256
_journal_paper_doi 10.1039/C9TC03515J
_journal_volume 7
_journal_year 2019
_chemical_formula_sum 'C19 H13 F2 N O'
_chemical_formula_weight 309.30
_space_group_crystal_system orthorhombic
_space_group_IT_number 61
_space_group_name_Hall '-P 2ac 2ab'
_space_group_name_H-M_alt 'P b c a'
_atom_sites_solution_hydrogens mixed
_audit_creation_method SHELXL-2014/7
_audit_update_record
;
2018-12-07 deposited with the CCDC.	2019-08-31 downloaded from the CCDC.
;
_cell_angle_alpha 90
_cell_angle_beta 90
_cell_angle_gamma 90
_cell_formula_units_Z 8
_cell_length_a 13.173(4)
_cell_length_b 13.212(4)
_cell_length_c 17.216(5)
_cell_measurement_reflns_used 1145
_cell_measurement_temperature 297(2)
_cell_measurement_theta_max 18.03
_cell_measurement_theta_min 2.37
_cell_volume 2996.3(16)
_computing_cell_refinement 'Bruker SAINT'
_computing_data_collection 'Bruker APEX2'
_computing_data_reduction 'Bruker SAINT'
_computing_molecular_graphics 'Bruker SHELXTL'
_computing_publication_material 'Bruker SHELXTL'
_computing_structure_refinement 'SHELXL-2014/7 (Sheldrick, 2014)'
_computing_structure_solution 'SHELXS-97 (Sheldrick, 2008)'
_diffrn_ambient_temperature 297(2)
_diffrn_measured_fraction_theta_full 0.997
_diffrn_measured_fraction_theta_max 0.997
_diffrn_measurement_device_type 'Bruker APEX-II CCD'
_diffrn_measurement_method '\f and \w scans'
_diffrn_radiation_type MoK\a
_diffrn_radiation_wavelength 0.71073
_diffrn_reflns_av_R_equivalents 0.0930
_diffrn_reflns_av_unetI/netI 0.0573
_diffrn_reflns_Laue_measured_fraction_full 0.997
_diffrn_reflns_Laue_measured_fraction_max 0.997
_diffrn_reflns_limit_h_max 15
_diffrn_reflns_limit_h_min -15
_diffrn_reflns_limit_k_max 12
_diffrn_reflns_limit_k_min -15
_diffrn_reflns_limit_l_max 20
_diffrn_reflns_limit_l_min -20
_diffrn_reflns_number 19399
_diffrn_reflns_point_group_measured_fraction_full 0.997
_diffrn_reflns_point_group_measured_fraction_max 0.997
_diffrn_reflns_theta_full 24.776
_diffrn_reflns_theta_max 24.776
_diffrn_reflns_theta_min 2.366
_exptl_absorpt_coefficient_mu 0.102
_exptl_absorpt_correction_type none
_exptl_crystal_colour colorless
_exptl_crystal_density_diffrn 1.371
_exptl_crystal_description block
_exptl_crystal_F_000 1280
_exptl_crystal_size_max 0.120
_exptl_crystal_size_mid 0.100
_exptl_crystal_size_min 0.100
_refine_diff_density_max 0.151
_refine_diff_density_min -0.137
_refine_diff_density_rms 0.032
_refine_ls_extinction_coef 0.0031(7)
_refine_ls_extinction_expression Fc^*^=kFc[1+0.001xFc^2^\l^3^/sin(2\q)]^-1/4^
_refine_ls_extinction_method 'SHELXL-2014/7 (Sheldrick 2014'
_refine_ls_goodness_of_fit_ref 1.014
_refine_ls_hydrogen_treatment constr
_refine_ls_matrix_type full
_refine_ls_number_parameters 219
_refine_ls_number_reflns 2564
_refine_ls_number_restraints 0
_refine_ls_restrained_S_all 1.014
_refine_ls_R_factor_all 0.0948
_refine_ls_R_factor_gt 0.0453
_refine_ls_shift/su_max 0.000
_refine_ls_shift/su_mean 0.000
_refine_ls_structure_factor_coef Fsqd
_refine_ls_weighting_details 'w=1/[\s^2^(Fo^2^)+(0.0462P)^2^+0.0716P] where P=(Fo^2^+2Fc^2^)/3'
_refine_ls_weighting_scheme calc
_refine_ls_wR_factor_gt 0.0993
_refine_ls_wR_factor_ref 0.1206
_reflns_Friedel_coverage 0.000
_reflns_number_gt 1447
_reflns_number_total 2564
_reflns_threshold_expression 'I > 2\s(I)'
_cod_data_source_file c9tc03515j4.cif
_cod_data_source_block mo_180123D_0m
_cod_original_cell_volume 2996.2(16)
_cod_database_code 7237938
_shelx_shelxl_version_number 2014/7
_shelx_space_group_comment
; 
The symmetry employed for this shelxl refinement is uniquely defined 
by the following loop, which should always be used as a source of 
symmetry information in preference to the above space-group names. 
They are only intended as comments. 
;
_shelx_estimated_absorpt_t_min 0.988
_shelx_estimated_absorpt_t_max 0.990

loop_
_space_group_symop_operation_xyz
'x, y, z'
'-x+1/2, -y, z+1/2'
'-x, y+1/2, -z+1/2'
'x+1/2, -y+1/2, -z'
'-x, -y, -z'
'x-1/2, y, -z-1/2'
'x, -y-1/2, z-1/2'
'-x-1/2, y-1/2, z'

loop_
_atom_site_label
_atom_site_type_symbol
_atom_site_fract_x
_atom_site_fract_y
_atom_site_fract_z
_atom_site_U_iso_or_equiv
_atom_site_adp_type
_atom_site_occupancy
_atom_site_site_symmetry_order
_atom_site_calc_flag
_atom_site_refinement_flags_posn
_atom_site_refinement_flags_adp
_atom_site_refinement_flags_occupancy
_atom_site_disorder_assembly
_atom_site_disorder_group
C1 C -0.02077(17) 0.55392(19) 0.32981(13) 0.0501(6) Uani 1 1 d . . . A 1
C2 C -0.03784(19) 0.4635(2) 0.36613(14) 0.0629(7) Uani 1 1 d . . . A 1
H2 H -0.0075 0.4048 0.3474 0.075 Uiso 1 1 calc R U . A 1
C3 C -0.0997(2) 0.4593(2) 0.43016(14) 0.0696(8) Uani 1 1 d . . . A 1
H3 H -0.1121 0.3981 0.4549 0.084 Uiso 1 1 calc R U . A 1
C4 C -0.14198(19) 0.5456(2) 0.45652(14) 0.0641(7) Uani 1 1 d . . . A 1
C5 C -0.1254(2) 0.6360(2) 0.42291(15) 0.0709(8) Uani 1 1 d . . . A 1
H5 H -0.1548 0.6946 0.4428 0.085 Uiso 1 1 calc R U . A 1
C6 C -0.06445(18) 0.6397(2) 0.35884(14) 0.0621(7) Uani 1 1 d . . . A 1
H6 H -0.0525 0.7015 0.3346 0.074 Uiso 1 1 calc R U . A 1
C7 C 0.12655(17) 0.62832(18) 0.26823(13) 0.0513(6) Uani 1 1 d . . . B 1
C8 C 0.19409(19) 0.62039(19) 0.32795(14) 0.0665(7) Uani 1 1 d . . . B 1
H8 H 0.1867 0.5692 0.3646 0.080 Uiso 1 1 calc R U . B 1
C9 C 0.2731(2) 0.6880(2) 0.33402(17) 0.0792(8) Uani 1 1 d . . . B 1
H9 H 0.3196 0.6834 0.3745 0.095 Uiso 1 1 calc R U . B 1
C10 C 0.2815(2) 0.7606(2) 0.28015(18) 0.0740(8) Uani 1 1 d . . . B 1
C11 C 0.2171(2) 0.7706(2) 0.21998(15) 0.0700(8) Uani 1 1 d . . . B 1
H11 H 0.2260 0.8214 0.1832 0.084 Uiso 1 1 calc R U . B 1
C12 C 0.13801(19) 0.70373(19) 0.21449(13) 0.0587(7) Uani 1 1 d . . . B 1
H12 H 0.0918 0.7096 0.1739 0.070 Uiso 1 1 calc R U . B 1
C13 C 0.02453(18) 0.50350(17) 0.19762(13) 0.0506(6) Uani 1 1 d . . . C 1
C14 C -0.07063(18) 0.46304(18) 0.18387(14) 0.0604(7) Uani 1 1 d . . . C 1
H14 H -0.1227 0.4740 0.2194 0.072 Uiso 1 1 calc R U . C 1
C15 C -0.08871(19) 0.40753(19) 0.11897(13) 0.0621(7) Uani 1 1 d . . . C 1
H15 H -0.1534 0.3816 0.1106 0.075 Uiso 1 1 calc R U . C 1
C16 C -0.0139(2) 0.38872(18) 0.06547(14) 0.0562(6) Uani 1 1 d . . . C 1
C17 C 0.0813(2) 0.42956(18) 0.07871(13) 0.0593(7) Uani 1 1 d . . . C 1
H17 H 0.1330 0.4184 0.0429 0.071 Uiso 1 1 calc R U . C 1
C18 C 0.10045(19) 0.48582(17) 0.14336(13) 0.0560(6) Uani 1 1 d . . . C 1
H18 H 0.1649 0.5126 0.1512 0.067 Uiso 1 1 calc R U . C 1
C19 C -0.0358(4) 0.3285(2) -0.00298(17) 0.0740(8) Uani 1 1 d . . . C 1
H19 H -0.1031 0.3094 -0.0099 0.089 Uiso 0.773(7) 1 d R U P D 1
H19' H 0.0174 0.3268 -0.0385 0.089 Uiso 0.227(7) 1 d R U P D 2
F1 F -0.20304(12) 0.54078(13) 0.51940(8) 0.0998(6) Uani 1 1 d . . . . .
F2 F 0.35921(14) 0.82669(16) 0.28635(11) 0.1260(8) Uani 1 1 d . . . . .
N1 N 0.04363(14) 0.55998(15) 0.26357(10) 0.0575(6) Uani 1 1 d . . . . .
O1 O 0.0219(2) 0.3013(2) -0.05061(16) 0.0866(12) Uani 0.773(7) 1 d . . P C 1
O1' O -0.1074(9) 0.2821(8) -0.0205(5) 0.101(5) Uani 0.227(7) 1 d . . P D 2

loop_
_atom_site_aniso_label
_atom_site_aniso_U_11
_atom_site_aniso_U_22
_atom_site_aniso_U_33
_atom_site_aniso_U_23
_atom_site_aniso_U_13
_atom_site_aniso_U_12
C1 0.0502(14) 0.0526(17) 0.0476(13) -0.0043(12) 0.0023(11) -0.0044(12)
C2 0.0695(17) 0.0560(18) 0.0631(16) 0.0013(14) 0.0111(14) 0.0039(13)
C3 0.0729(19) 0.070(2) 0.0659(17) 0.0152(15) 0.0108(14) -0.0014(15)
C4 0.0552(16) 0.091(2) 0.0462(14) 0.0038(15) 0.0068(12) 0.0025(16)
C5 0.0725(19) 0.074(2) 0.0658(17) -0.0072(15) 0.0094(15) 0.0125(16)
C6 0.0712(18) 0.0546(17) 0.0604(16) 0.0013(13) 0.0039(13) -0.0016(14)
C7 0.0551(16) 0.0518(16) 0.0469(13) -0.0002(11) 0.0033(11) -0.0004(12)
C8 0.0671(18) 0.0708(19) 0.0614(16) 0.0125(14) -0.0066(14) -0.0016(15)
C9 0.0623(19) 0.099(2) 0.0763(19) 0.0008(18) -0.0175(15) -0.0105(17)
C10 0.0658(19) 0.075(2) 0.082(2) -0.0074(17) 0.0047(16) -0.0271(16)
C11 0.082(2) 0.0637(19) 0.0642(17) 0.0049(14) 0.0064(15) -0.0185(16)
C12 0.0660(17) 0.0578(17) 0.0524(15) -0.0006(12) -0.0029(12) -0.0033(14)
C13 0.0553(15) 0.0496(16) 0.0468(14) 0.0014(11) -0.0002(12) -0.0009(12)
C14 0.0550(16) 0.0706(18) 0.0555(15) -0.0032(13) 0.0033(12) -0.0032(14)
C15 0.0610(17) 0.0683(17) 0.0571(16) 0.0007(13) -0.0069(14) -0.0065(13)
C16 0.0691(18) 0.0523(16) 0.0472(14) 0.0029(11) -0.0033(13) 0.0013(14)
C17 0.0692(19) 0.0550(17) 0.0536(15) 0.0025(12) 0.0116(13) 0.0052(14)
C18 0.0572(16) 0.0556(16) 0.0551(15) -0.0027(12) 0.0052(12) -0.0025(12)
C19 0.089(2) 0.075(2) 0.0577(19) -0.0005(16) -0.007(2) 0.004(2)
F1 0.0924(13) 0.1382(16) 0.0689(10) 0.0082(10) 0.0336(9) 0.0080(11)
F2 0.1094(14) 0.1395(18) 0.1289(16) 0.0007(12) -0.0102(12) -0.0720(13)
N1 0.0604(13) 0.0622(14) 0.0500(12) -0.0065(10) 0.0090(10) -0.0137(11)
O1 0.102(2) 0.098(2) 0.0598(18) -0.0172(14) 0.0016(16) 0.0107(16)
O1' 0.133(11) 0.087(8) 0.084(7) -0.010(5) -0.026(6) -0.023(7)

loop_
_atom_type_symbol
_atom_type_description
_atom_type_scat_dispersion_real
_atom_type_scat_dispersion_imag
_atom_type_scat_source
C C 0.0033 0.0016 'International Tables Vol C Tables 4.2.6.8 and 6.1.1.4'
H H 0.0000 0.0000 'International Tables Vol C Tables 4.2.6.8 and 6.1.1.4'
N N 0.0061 0.0033 'International Tables Vol C Tables 4.2.6.8 and 6.1.1.4'
O O 0.0106 0.0060 'International Tables Vol C Tables 4.2.6.8 and 6.1.1.4'
F F 0.0171 0.0103 'International Tables Vol C Tables 4.2.6.8 and 6.1.1.4'

loop_
_geom_angle_atom_site_label_1
_geom_angle_atom_site_label_2
_geom_angle_atom_site_label_3
_geom_angle
C6 C1 C2 119.2(2)
C6 C1 N1 119.8(2)
C2 C1 N1 120.9(2)
C1 C2 C3 120.0(2)
C1 C2 H2 120.0
C3 C2 H2 120.0
C4 C3 C2 118.9(3)
C4 C3 H3 120.6
C2 C3 H3 120.6
C5 C4 C3 122.6(2)
C5 C4 F1 118.9(3)
C3 C4 F1 118.5(3)
C4 C5 C6 118.3(3)
C4 C5 H5 120.8
C6 C5 H5 120.8
C5 C6 C1 120.9(2)
C5 C6 H6 119.5
C1 C6 H6 119.5
C8 C7 C12 119.6(2)
C8 C7 N1 119.7(2)
C12 C7 N1 120.7(2)
C7 C8 C9 120.1(2)
C7 C8 H8 120.0
C9 C8 H8 120.0
C10 C9 C8 118.4(3)
C10 C9 H9 120.8
C8 C9 H9 120.8
C9 C10 C11 123.5(3)
C9 C10 F2 118.1(3)
C11 C10 F2 118.4(3)
C10 C11 C12 118.0(3)
C10 C11 H11 121.0
C12 C11 H11 121.0
C7 C12 C11 120.5(2)
C7 C12 H12 119.8
C11 C12 H12 119.8
N1 C13 C14 120.9(2)
N1 C13 C18 120.8(2)
C14 C13 C18 118.2(2)
C15 C14 C13 120.6(2)
C15 C14 H14 119.7
C13 C14 H14 119.7
C14 C15 C16 121.6(2)
C14 C15 H15 119.2
C16 C15 H15 119.2
C15 C16 C17 118.0(2)
C15 C16 C19 120.1(3)
C17 C16 C19 121.9(3)
C18 C17 C16 121.0(2)
C18 C17 H17 119.5
C16 C17 H17 119.5
C17 C18 C13 120.5(2)
C17 C18 H18 119.7
C13 C18 H18 119.7
O1 C19 C16 127.3(4)
O1 C19 H19 116.3
C16 C19 H19 116.3
C13 N1 C7 122.01(19)
C13 N1 C1 121.3(2)
C7 N1 C1 116.68(18)

loop_
_geom_bond_atom_site_label_1
_geom_bond_atom_site_label_2
_geom_bond_distance
C1 C6 1.366(3)
C1 C2 1.367(3)
C1 N1 1.424(3)
C2 C3 1.372(3)
C2 H2 0.9300
C3 C4 1.347(4)
C3 H3 0.9300
C4 C5 1.346(3)
C4 F1 1.350(3)
C5 C6 1.365(3)
C5 H5 0.9300
C6 H6 0.9300
C7 C8 1.364(3)
C7 C12 1.368(3)
C7 N1 1.419(3)
C8 C9 1.375(3)
C8 H8 0.9300
C9 C10 1.339(4)
C9 H9 0.9300
C10 C11 1.345(4)
C10 F2 1.350(3)
C11 C12 1.369(3)
C11 H11 0.9300
C12 H12 0.9300
C13 N1 1.382(3)
C13 C14 1.383(3)
C13 C18 1.388(3)
C14 C15 1.358(3)
C14 H14 0.9300
C15 C16 1.372(3)
C15 H15 0.9300
C16 C17 1.383(3)
C16 C19 1.451(4)
C17 C18 1.362(3)
C17 H17 0.9300
C18 H18 0.9300
C19 O1 1.174(3)
C19 H19 0.9300

loop_
_geom_hbond_atom_site_label_D
_geom_hbond_atom_site_label_H
_geom_hbond_atom_site_label_A
_geom_hbond_distance_DH
_geom_hbond_distance_HA
_geom_hbond_distance_DA
_geom_hbond_angle_DHA
_geom_hbond_site_symmetry_A
C12 H12 O1 0.93 2.60 3.521(4) 170.1 5_565
C9 H9 O1 0.93 2.46 3.356(4) 160.9 2_565
C8 H8 F1 0.93 2.48 3.384(3) 164.5 5_566
C2 H2 F2 0.93 2.45 3.270(3) 147.5 8_655

loop_
_geom_torsion_atom_site_label_1
_geom_torsion_atom_site_label_2
_geom_torsion_atom_site_label_3
_geom_torsion_atom_site_label_4
_geom_torsion
C6 C1 C2 C3 1.1(4)
N1 C1 C2 C3 179.6(2)
C1 C2 C3 C4 -0.6(4)
C2 C3 C4 C5 -0.5(4)
C2 C3 C4 F1 179.8(2)
C3 C4 C5 C6 1.0(4)
F1 C4 C5 C6 -179.3(2)
C4 C5 C6 C1 -0.4(4)
C2 C1 C6 C5 -0.6(4)
N1 C1 C6 C5 -179.1(2)
C12 C7 C8 C9 0.1(4)
N1 C7 C8 C9 -178.3(2)
C7 C8 C9 C10 -0.1(4)
C8 C9 C10 C11 -0.5(5)
C8 C9 C10 F2 -179.9(2)
C9 C10 C11 C12 1.1(4)
F2 C10 C11 C12 -179.5(2)
C8 C7 C12 C11 0.5(4)
N1 C7 C12 C11 178.8(2)
C10 C11 C12 C7 -1.1(4)
N1 C13 C14 C15 -179.9(2)
C18 C13 C14 C15 0.1(3)
C13 C14 C15 C16 0.7(4)
C14 C15 C16 C17 -1.1(4)
C14 C15 C16 C19 179.6(2)
C15 C16 C17 C18 0.7(3)
C19 C16 C17 C18 -180.0(2)
C16 C17 C18 C13 0.0(4)
N1 C13 C18 C17 179.6(2)
C14 C13 C18 C17 -0.4(3)
C15 C16 C19 O1 -174.8(3)
C17 C16 C19 O1 5.9(5)
C14 C13 N1 C7 -159.3(2)
C18 C13 N1 C7 20.7(3)
C14 C13 N1 C1 19.3(3)
C18 C13 N1 C1 -160.7(2)
C8 C7 N1 C13 -126.1(2)
C12 C7 N1 C13 55.5(3)
C8 C7 N1 C1 55.3(3)
C12 C7 N1 C1 -123.1(2)
C6 C1 N1 C13 -123.9(2)
C2 C1 N1 C13 57.6(3)
C6 C1 N1 C7 54.7(3)
C2 C1 N1 C7 -123.7(2)
